data_7130562
loop_
_publ_author_name
'Cao, Haonan'
'Guo, Tianyun'
'Deng, Xuemei'
'Huo, Xing'
'Tang, Shouchu'
'Liu, Jian'
'Wang, Xiaolei'

_publ_section_title
;
 Site-selective C--H alkylation of myo-inositol via organic photoredox
 catalysis
;
_journal_name_full 'Chemical Communications'
_journal_paper_doi 10.1039/D2CC03569C
_journal_year 2022
_chemical_formula_moiety 'C23 H29 N O11'
_chemical_formula_sum 'C23 H29 N O11'
_chemical_formula_weight 495.47
_chemical_name_systematic
'(1R,2R,3R,4R,5S,6S)-6-hydroxy-6-(2-(pyridin-2-yl)ethyl)cyclohexane-1,2,3,4,5-pentayl pentaacetate'
_space_group_crystal_system triclinic
_space_group_IT_number 2
_space_group_name_Hall '-P 1'
_space_group_name_H-M_alt 'P -1'
_atom_sites_solution_hydrogens geom
_atom_sites_solution_primary dual
_audit_block_doi 10.5517/ccdc.csd.cc29wc5r
_audit_creation_date 2021-09-01
_audit_creation_method
;
Olex2 1.3
(compiled 2020.11.12 svn.r5f609507 for OlexSys, GUI svn.r6032)
;
_audit_update_record
;
2022-01-12 deposited with the CCDC.	2022-08-05 downloaded from the CCDC.
;
_cell_angle_alpha 96.0575(7)
_cell_angle_beta 90.7961(7)
_cell_angle_gamma 107.8097(8)
_cell_formula_units_Z 2
_cell_length_a 9.59580(9)
_cell_length_b 11.62912(10)
_cell_length_c 11.80883(10)
_cell_measurement_reflns_used 28120
_cell_measurement_temperature 294.4(6)
_cell_measurement_theta_max 76.3820
_cell_measurement_theta_min 3.7670
_cell_volume 1246.12(2)
_computing_cell_refinement 'CrysAlisPro 1.171.41.105a (Rigaku OD, 2021)'
_computing_data_collection 'CrysAlisPro 1.171.41.105a (Rigaku OD, 2021)'
_computing_data_reduction 'CrysAlisPro 1.171.41.105a (Rigaku OD, 2021)'
_computing_molecular_graphics 'Olex2 1.3 (Dolomanov et al., 2009)'
_computing_publication_material 'Olex2 1.3 (Dolomanov et al., 2009)'
_computing_structure_refinement 'SHELXL 2018/1 (Sheldrick, 2015)'
_computing_structure_solution 'SHELXT  (Sheldrick, 2015)'
_diffrn_ambient_environment air
_diffrn_ambient_temperature 294.4(6)
_diffrn_detector 'Hybrid Pixel Array Detector'
_diffrn_detector_area_resol_mean 10.0000
_diffrn_detector_type HyPix
_diffrn_measured_fraction_theta_full 0.994
_diffrn_measured_fraction_theta_max 0.945
_diffrn_measurement_details
;
List of Runs (angles in degrees, time in seconds):

  # Type    Start    End  Width  t~exp~   \w     \q     \k     \f   Frames
#--------------------------------------------------------------------------
  1  \w     28.00  56.00   0.50    0.05    --   46.32  74.00 -26.00   56
  2  \w     25.00  51.00   0.50    0.05    --   46.32  77.00-120.00   52
  3  \w     60.00  87.00   0.50    0.05    --   46.32  74.00 -26.00   54
  4  \w     28.00  54.00   0.50    0.05    --   50.00  76.00  12.01   52
  5  \w     27.00  53.00   0.50    0.05    --   46.32  77.00 150.00   52
  6  \w     34.00  63.00   0.50    0.05    --   46.32  37.00  90.00   58
  7  \w     79.00 115.00   0.50    0.05    --  104.25-132.00 152.81   72
  8  \w     41.00  84.00   0.50    0.05    --  104.25-125.00  90.00   86
  9  \w     42.00  72.00   0.50    0.05    --  104.25-125.00  30.00   60
 10  \w     38.00 104.00   0.50    0.05    --  104.25-125.00 120.00  132
 11  \w     33.00 102.00   0.50    0.05    --  104.25 -94.00 120.00  138
 12  \w     79.00 111.00   0.50    0.05    --  104.25-125.00  30.00   64
 13  \w     39.00 112.00   0.50    0.05    --  104.25-125.00   0.00  146
 14  \w     35.00 111.00   0.50    0.05    --  104.25-125.00-120.00  152
 15  \w     74.00 101.00   0.50    0.05    --  104.25 -94.00-150.00   54
 16  \w    -21.00  68.00   0.50    0.05    --   46.32 -74.00-154.00  178
 17  \w     35.00  63.00   0.50    0.05    --  104.25 -61.00-120.00   56
 18  \w     63.00  91.00   0.50    0.05    --  104.25 -74.00-154.00   56
 19  \w     48.00  73.00   0.50    0.05    --  104.25 -61.00 -30.00   50
 20  \w     32.00  67.00   0.50    0.05    --  104.25 -61.00   0.00   70
 21  \w     48.00  73.00   0.50    0.05    --  104.25 -61.00  30.00   50
 22  \w     31.00  60.00   0.50    0.05    --   54.00  77.00-104.89   58
 23  \w     47.00  73.00   0.50    0.05    --   70.00  77.00-164.14   52
 24  \w     31.00  76.00   0.50    0.05    --   54.00  77.00  16.79   90
 25  \w     35.00  61.00   0.50    0.05    --   58.00  77.00  46.06   52
 26  \w     44.00  69.00   0.50    0.05    --   66.00  76.00  64.25   50
 27  \w     36.00  62.00   0.50    0.05    --   54.00  75.00 119.29   52
 28  \w     93.00 126.00   0.50    0.05    --   54.00  75.00 119.29   66
 29  \w     33.00  58.00   0.50    0.05    --   54.00  74.00 173.31   50
 30  \w    139.00 165.00   0.50    0.05    --  104.25  74.00 -26.00   52
 31  \w     87.00 134.00   0.50    0.05    --  104.25  74.00 -26.00   94
 32  \w     82.00 126.00   0.50    0.05    --   54.00  75.00-155.25   88
 33  \w     35.00  61.00   0.50    0.05    --   54.00  75.00-155.25   52
 34  \w     38.00  72.00   0.50    0.05    --   58.00  75.00 -84.45   68
 35  \w     33.00  58.00   0.50    0.05    --   54.00  73.00  93.20   50
 36  \w      7.00  40.00   0.50    0.05    --   30.00  87.00 119.92   66
 37  \w      9.00  34.00   0.50    0.05    --   38.00  91.00  31.17   50
 38  \w     -7.00  19.00   0.50    0.05    --   26.00 100.00 -39.73   52
 39  \w     14.00  39.00   0.50    0.05    --   42.00  89.00 -79.04   50
 40  \w    -14.00  11.00   0.50    0.05    --   18.00  98.00-162.76   50
 41  \w    -16.00  25.00   0.50    0.05    --  -46.32  74.00 -26.00   82
 42  \w    -63.00 -31.00   0.50    0.05    --  -46.32  74.00 -26.00   64
 43  \w    -90.00 -55.00   0.50    0.05    -- -102.00  74.00 -26.00   70
 44  \w    -69.00 -32.00   0.50    0.05    -- -102.00  61.00-180.00   74
 45  \w   -118.00 -84.00   0.50    0.05    --  -46.32 -19.00 -30.00   68
 46  \w    -79.00 -43.00   0.50    0.05    --  -46.32 -19.00 -30.00   72
 47  \w    -60.00 -34.00   0.50    0.05    --  -46.32 -37.00  60.00   52
 48  \w   -112.00 -55.00   0.50    0.05    -- -102.00 125.00 -90.00  114
 49  \w   -122.00 -37.00   0.50    0.05    -- -102.00 139.00 112.44  170
 50  \w    -50.00 -25.00   0.50    0.05    --  -46.32 -74.00-154.00   50
 51  \w   -174.00 -82.00   0.50    0.05    -- -102.00 -79.00 -98.41  184
 52  \w   -142.00-116.00   0.50    0.05    --  -70.00 -77.00-121.84   52
 53  \w    -73.00 -47.00   0.50    0.05    --  -70.00 -77.00-121.84   52
 54  \w    -76.00 -51.00   0.50    0.05    --  -74.00 -77.00 -97.47   50
 55  \w   -128.00 -79.00   0.50    0.05    -- -102.00 -77.00 -29.12   98
 56  \w    -72.00 -47.00   0.50    0.05    --  -70.00 -77.00   1.06   50
 57  \w    -72.00 -47.00   0.50    0.05    --  -70.00 -76.00  74.15   50
 58  \w    -70.00 -43.00   0.50    0.05    --  -66.00 -77.00 111.25   54
 59  \w    -97.00 -68.00   0.50    0.05    --  -90.00 -76.00 156.02   58
 60  \w   -160.00-113.00   0.50    0.05    --  -90.00 -76.00 156.02   94
 61  \w   -139.00-114.00   0.50    0.05    --  -66.00 -77.00 111.25   50
 62  \w   -104.00 -76.00   0.50    0.05    --  -98.00 -76.00 100.30   56
 63  \w   -121.00 -71.00   0.50    0.05    --  -94.00 -76.00  58.13  100
 64  \w   -170.00-109.00   0.50    0.05    --  -98.00 -76.00 100.30  122
 65  \w   -140.00-115.00   0.50    0.05    --  -70.00 -76.00  74.15   50
 66  \w   -140.00-114.00   0.50    0.05    --  -70.00 -76.00 142.04   52
 67  \w   -113.00 -71.00   0.50    0.05    --  -94.00 -76.00  12.07   84
 68  \w   -145.00 -79.00   0.50    0.05    -- -102.00 -76.00 -46.45  132
 69  \w   -174.00-131.00   0.50    0.05    -- -102.00 -77.00 -29.12   86
 70  \w   -153.00 -71.00   0.50    0.05    --  -94.00 -76.00-167.78  164
 71  \w    -81.00 -56.00   0.50    0.05    --  -78.00 -75.00 -20.40   50
 72  \w    -87.00 -61.00   0.50    0.05    --  -82.00 -73.00 -54.56   52
 73  \w   -168.00-139.00   0.50    0.05    -- -102.00 -74.00-154.00   58
 74  \w    -99.00 -61.00   0.50    0.05    --  -82.00 -73.00 -39.05   76
 75  \w    -89.00 -64.00   0.50    0.05    --  -86.00 -74.00   0.52   50
 76  \w    -95.00 -70.00   0.50    0.05    --  -90.00 -73.00 114.17   50
 77  \w    -72.00 -47.00   0.50    0.05    --  -70.00 -76.00 142.04   50
 78  \w    -86.00 -61.00   0.50    0.05    --  -82.00 -73.00 113.91   50
 79  \w    -90.00 -65.00   0.50    0.05    --  -86.00 -73.00  61.11   50
 80  \w    -93.00 -65.00   0.50    0.05    --  -86.00 -74.00  27.49   56
 81  \w   -136.00-110.00   0.50    0.05    --  -86.00 -73.00  61.11   52
 82  \w   -149.00-121.00   0.50    0.05    --  -90.00 -72.00 129.71   56
 83  \w   -162.00 -99.00   0.50    0.05    --  -90.00 -72.00  38.19  126
 84  \w   -114.00 -69.00   0.50    0.05    --  -90.00 -72.00 129.71   90
 85  \w   -102.00 -69.00   0.50    0.05    --  -90.00 -72.00-134.05   66
 86  \w    -87.00 -61.00   0.50    0.05    --  -82.00 -73.00-159.05   52
 87  \w   -132.00 -69.00   0.50    0.05    --  -90.00 -72.00-163.36  126
 88  \w   -161.00-114.00   0.50    0.05    --  -90.00 -72.00-134.05   94
 89  \w   -139.00 -72.00   0.50    0.05    --  -90.00 -72.00 -81.11  134
 90  \w    -89.00 -50.00   0.50    0.05    --  -70.00 -70.00 -82.42   78
 91  \w   -142.00 -95.00   0.50    0.05    --  -70.00 -70.00 -82.42   94
 92  \w    -75.00 -50.00   0.50    0.05    --  -70.00 -69.00 -63.74   50
 93  \w    -94.00 -69.00   0.50    0.05    --  -90.00 -72.00  38.19   50
 94  \w   -162.00-113.00   0.50    0.05    --  -90.00 -68.00 -18.19   98
 95  \w   -175.00-116.00   0.50    0.05    -- -102.00 -68.00  88.29  118
 96  \w   -127.00 -82.00   0.50    0.05    -- -102.00 -70.00 113.78   90
 97  \w   -155.00 -69.00   0.50    0.05    --  -90.00 -72.00 168.27  172
 98  \w   -165.00 -78.00   0.50    0.05    --  -98.00 -71.00 147.94  174
 99  \w   -102.00 -71.00   0.50    0.05    --  -90.00 -68.00 -18.19   62
100  \w    -89.00 -63.00   0.50    0.05    --  -82.00 -67.00-114.48   52
101  \w    -82.00 -55.00   0.50    0.05    --  -74.00 -67.00-160.05   54
102  \w   -153.00-125.00   0.50    0.05    --  -82.00 -67.00-114.48   56
;
_diffrn_measurement_device 'four-circle diffractometer'
_diffrn_measurement_device_type 'XtaLAB Synergy R, DW system, HyPix'
_diffrn_measurement_method '\w scans'
_diffrn_orient_matrix_type 'CrysAlisPro convention (1999,Acta A55,543-557)'
_diffrn_orient_matrix_UB_11 -0.1345989000
_diffrn_orient_matrix_UB_12 0.0458618000
_diffrn_orient_matrix_UB_13 0.0007622000
_diffrn_orient_matrix_UB_21 -0.0504621000
_diffrn_orient_matrix_UB_22 -0.0618493000
_diffrn_orient_matrix_UB_23 0.1079115000
_diffrn_orient_matrix_UB_31 0.0885437000
_diffrn_orient_matrix_UB_32 0.1170166000
_diffrn_orient_matrix_UB_33 0.0748760000
_diffrn_radiation_monochromator mirror
_diffrn_radiation_probe x-ray
_diffrn_radiation_type 'Cu K\a'
_diffrn_radiation_wavelength 1.54184
_diffrn_reflns_av_R_equivalents 0.0257
_diffrn_reflns_av_unetI/netI 0.0111
_diffrn_reflns_Laue_measured_fraction_full 0.994
_diffrn_reflns_Laue_measured_fraction_max 0.945
_diffrn_reflns_limit_h_max 12
_diffrn_reflns_limit_h_min -11
_diffrn_reflns_limit_k_max 14
_diffrn_reflns_limit_k_min -14
_diffrn_reflns_limit_l_max 14
_diffrn_reflns_limit_l_min -14
_diffrn_reflns_number 35365
_diffrn_reflns_point_group_measured_fraction_full 0.994
_diffrn_reflns_point_group_measured_fraction_max 0.945
_diffrn_reflns_theta_full 67.684
_diffrn_reflns_theta_max 76.235
_diffrn_reflns_theta_min 3.769
_diffrn_source 'Rotating-anode X-ray tube'
_diffrn_source_type 'Rigaku (Cu) X-ray Source'
_exptl_absorpt_coefficient_mu 0.899
_exptl_absorpt_correction_T_max 1.00000
_exptl_absorpt_correction_T_min 0.70407
_exptl_absorpt_correction_type multi-scan
_exptl_absorpt_process_details
;
CrysAlisPro 1.171.41.105a (Rigaku Oxford Diffraction, 2021)
Empirical absorption correction using spherical harmonics,
implemented in SCALE3 ABSPACK scaling algorithm.
;
_exptl_crystal_colour 'clear light colourless'
_exptl_crystal_colour_lustre clear
_exptl_crystal_colour_modifier light
_exptl_crystal_colour_primary colourless
_exptl_crystal_density_diffrn 1.320
_exptl_crystal_description block
_exptl_crystal_F_000 524
_exptl_crystal_recrystallization_method 'Re-crystallisation from solvent: n-Hexane and dichloromethane'
_exptl_crystal_size_max 0.12
_exptl_crystal_size_mid 0.08
_exptl_crystal_size_min 0.07
_refine_diff_density_max 0.461
_refine_diff_density_min -0.291
_refine_diff_density_rms 0.033
_refine_ls_extinction_coef 0.0109(13)
_refine_ls_extinction_expression Fc^*^=kFc[1+0.001xFc^2^\l^3^/sin(2\q)]^-1/4^
_refine_ls_extinction_method 'SHELXL-2018/1 (Sheldrick 2018)'
_refine_ls_goodness_of_fit_ref 1.052
_refine_ls_hydrogen_treatment constr
_refine_ls_matrix_type full
_refine_ls_number_parameters 323
_refine_ls_number_reflns 4922
_refine_ls_number_restraints 0
_refine_ls_restrained_S_all 1.052
_refine_ls_R_factor_all 0.0475
_refine_ls_R_factor_gt 0.0458
_refine_ls_shift/su_max 0.000
_refine_ls_shift/su_mean 0.000
_refine_ls_structure_factor_coef Fsqd
_refine_ls_weighting_details 'w=1/[\s^2^(Fo^2^)+(0.0520P)^2^+0.4289P] where P=(Fo^2^+2Fc^2^)/3'
_refine_ls_weighting_scheme calc
_refine_ls_wR_factor_gt 0.1179
_refine_ls_wR_factor_ref 0.1191
_reflns_Friedel_coverage 0.000
_reflns_number_gt 4639
_reflns_number_total 4922
_reflns_threshold_expression 'I > 2\s(I)'
_cod_data_source_file d2cc03569c2.cif
_cod_data_source_block caohn_0825_auto
_cod_database_code 7130562
_shelx_shelxl_version_number 2018/1
_shelx_space_group_comment
;
The symmetry employed for this shelxl refinement is uniquely defined
by the following loop, which should always be used as a source of
symmetry information in preference to the above space-group names.
They are only intended as comments.
;
_reflns_odcompleteness_completeness 99.37
_reflns_odcompleteness_iscentric 1
_reflns_odcompleteness_theta 66.97
_olex2_refinement_description
;
1. Fixed Uiso
 At 1.2 times of:
  All C(H) groups, All C(H,H) groups
 At 1.5 times of:
  All C(H,H,H) groups, All O(H) groups
2.a Ternary CH refined with riding coordinates:
 C2(H2), C3(H3), C4(H4), C5(H5), C6(H6)
2.b Secondary CH2 refined with riding coordinates:
 C7(H7A,H7B), C8(H8A,H8B)
2.c Aromatic/amide H refined with riding coordinates:
 C10(H10), C11(H11), C12(H12), C13(H13)
2.d Idealised Me refined as rotating group:
 C15(H15A,H15B,H15C), C17(H17A,H17B,H17C), C19(H19A,H19B,H19C), C21(H21A,H21B,
 H21C), C23(H23A,H23B,H23C)
2.e Idealised tetrahedral OH refined as rotating group:
 O1(H1)
;
_olex2_submission_special_instructions 'No special instructions were received'
_oxdiff_exptl_absorpt_empirical_details
;
Empirical correction (ABSPACK) includes:
- Absorption correction using spherical harmonics
- Frame scaling
;
_oxdiff_exptl_absorpt_empirical_full_max 1.516
_oxdiff_exptl_absorpt_empirical_full_min 0.637

loop_
_space_group_symop_operation_xyz
'x, y, z'
'-x, -y, -z'

loop_
_atom_site_label
_atom_site_type_symbol
_atom_site_fract_x
_atom_site_fract_y
_atom_site_fract_z
_atom_site_U_iso_or_equiv
_atom_site_adp_type
_atom_site_occupancy
_atom_site_site_symmetry_order
_atom_site_calc_flag
_atom_site_refinement_flags_posn
_atom_site_refinement_flags_adp
_atom_site_refinement_flags_occupancy
_atom_site_disorder_assembly
_atom_site_disorder_group
O1 O 0.66004(11) 0.63050(10) 0.87719(8) 0.0445(3) Uani 1 1 d . . . . .
H1 H 0.631468 0.641151 0.941410 0.067 Uiso 1 1 calc R U . . .
O2 O 0.39347(11) 0.68385(9) 0.91361(8) 0.0455(3) Uani 1 1 d . . . . .
O3 O 0.16277(14) 0.57909(15) 0.85030(13) 0.0777(4) Uani 1 1 d . . . . .
O4 O 0.45197(11) 0.87628(9) 0.78110(9) 0.0444(3) Uani 1 1 d . . . . .
O5 O 0.63065(14) 1.01580(12) 0.89074(14) 0.0761(4) Uani 1 1 d . . . . .
O6 O 0.66517(12) 0.89730(9) 0.62067(9) 0.0502(3) Uani 1 1 d . . . . .
O7 O 0.5646(2) 0.84472(16) 0.44424(13) 0.1104(7) Uani 1 1 d . . . . .
O8 O 0.81301(10) 0.75488(10) 0.70824(8) 0.0471(3) Uani 1 1 d . . . . .
O9 O 0.95082(17) 0.7326(2) 0.56410(14) 0.1168(8) Uani 1 1 d . . . . .
O10 O 0.70104(12) 0.50457(10) 0.68707(8) 0.0478(3) Uani 1 1 d . . . . .
O11 O 0.67446(15) 0.44722(12) 0.49896(10) 0.0632(3) Uani 1 1 d . . . . .
N1 N 0.22803(15) 0.26660(12) 0.90140(11) 0.0498(3) Uani 1 1 d . . . . .
C1 C 0.53759(14) 0.58184(12) 0.79866(11) 0.0360(3) Uani 1 1 d . . . . .
C2 C 0.44532(14) 0.66987(12) 0.80041(11) 0.0370(3) Uani 1 1 d . . . . .
H2 H 0.361932 0.637073 0.744968 0.044 Uiso 1 1 calc R U . . .
C3 C 0.53871(15) 0.79457(12) 0.77324(12) 0.0378(3) Uani 1 1 d . . . . .
H3 H 0.625134 0.826105 0.825897 0.045 Uiso 1 1 calc R U . . .
C4 C 0.58458(15) 0.77940(12) 0.65147(12) 0.0393(3) Uani 1 1 d . . . . .
H4 H 0.496914 0.744505 0.600478 0.047 Uiso 1 1 calc R U . . .
C5 C 0.67986(15) 0.69673(13) 0.63955(11) 0.0397(3) Uani 1 1 d . . . . .
H5 H 0.703299 0.684437 0.559558 0.048 Uiso 1 1 calc R U . . .
C6 C 0.60046(15) 0.57392(12) 0.68014(11) 0.0374(3) Uani 1 1 d . . . . .
H6 H 0.520402 0.529243 0.624584 0.045 Uiso 1 1 calc R U . . .
C7 C 0.44679(16) 0.45651(13) 0.82873(12) 0.0420(3) Uani 1 1 d . . . . .
H7A H 0.513168 0.409947 0.840101 0.050 Uiso 1 1 calc R U . . .
H7B H 0.403155 0.467963 0.900968 0.050 Uiso 1 1 calc R U . . .
C8 C 0.32518(18) 0.38067(13) 0.74287(13) 0.0475(4) Uani 1 1 d . . . . .
H8A H 0.278535 0.434015 0.711041 0.057 Uiso 1 1 calc R U . . .
H8B H 0.368269 0.343717 0.680955 0.057 Uiso 1 1 calc R U . . .
C9 C 0.20971(16) 0.28183(12) 0.79277(12) 0.0416(3) Uani 1 1 d . . . . .
C10 C 0.0873(2) 0.20973(17) 0.72687(16) 0.0635(5) Uani 1 1 d . . . . .
H10 H 0.077417 0.219584 0.650346 0.076 Uiso 1 1 calc R U . . .
C11 C -0.0197(2) 0.1234(2) 0.77548(19) 0.0742(6) Uani 1 1 d . . . . .
H11 H -0.102764 0.075033 0.732386 0.089 Uiso 1 1 calc R U . . .
C12 C -0.0021(2) 0.10974(17) 0.88779(17) 0.0646(5) Uani 1 1 d . . . . .
H12 H -0.073055 0.052826 0.923053 0.078 Uiso 1 1 calc R U . . .
C13 C 0.12256(19) 0.18215(17) 0.94658(15) 0.0593(4) Uani 1 1 d . . . . .
H13 H 0.135074 0.172225 1.022784 0.071 Uiso 1 1 calc R U . . .
C14 C 0.24786(18) 0.63250(16) 0.92745(15) 0.0524(4) Uani 1 1 d . . . . .
C15 C 0.2122(2) 0.6495(2) 1.04941(18) 0.0766(6) Uani 1 1 d . . . . .
H15A H 0.242314 0.593707 1.090851 0.115 Uiso 1 1 calc R U . . .
H15B H 0.108534 0.634443 1.054375 0.115 Uiso 1 1 calc R U . . .
H15C H 0.262959 0.731354 1.081506 0.115 Uiso 1 1 calc R U . . .
C16 C 0.51309(18) 0.98635(14) 0.84243(14) 0.0496(4) Uani 1 1 d . . . . .
C17 C 0.4149(2) 1.06367(17) 0.84069(19) 0.0698(5) Uani 1 1 d . . . . .
H17A H 0.412024 1.089173 0.766217 0.105 Uiso 1 1 calc R U . . .
H17B H 0.451511 1.133843 0.895998 0.105 Uiso 1 1 calc R U . . .
H17C H 0.317937 1.017842 0.858742 0.105 Uiso 1 1 calc R U . . .
C18 C 0.6442(2) 0.91809(18) 0.51314(16) 0.0697(5) Uani 1 1 d . . . . .
C19 C 0.7368(4) 1.0418(2) 0.4926(2) 0.1211(12) Uani 1 1 d . . . . .
H19A H 0.706112 1.060987 0.421164 0.182 Uiso 1 1 calc R U . . .
H19B H 0.837484 1.043881 0.490468 0.182 Uiso 1 1 calc R U . . .
H19C H 0.726444 1.100260 0.553007 0.182 Uiso 1 1 calc R U . . .
C20 C 0.94017(17) 0.76127(17) 0.66224(15) 0.0559(4) Uani 1 1 d . . . . .
C21 C 1.0620(2) 0.8062(2) 0.7497(2) 0.0798(6) Uani 1 1 d . . . . .
H21A H 1.073541 0.889536 0.776886 0.120 Uiso 1 1 calc R U . . .
H21B H 1.150980 0.800472 0.716878 0.120 Uiso 1 1 calc R U . . .
H21C H 1.040751 0.757920 0.812072 0.120 Uiso 1 1 calc R U . . .
C22 C 0.73076(18) 0.44714(14) 0.58995(14) 0.0499(4) Uani 1 1 d . . . . .
C23 C 0.8438(3) 0.3876(2) 0.6128(2) 0.0896(7) Uani 1 1 d . . . . .
H23A H 0.927857 0.446361 0.652388 0.134 Uiso 1 1 calc R U . . .
H23B H 0.872144 0.354971 0.541916 0.134 Uiso 1 1 calc R U . . .
H23C H 0.804066 0.323028 0.658886 0.134 Uiso 1 1 calc R U . . .

loop_
_atom_site_aniso_label
_atom_site_aniso_U_11
_atom_site_aniso_U_22
_atom_site_aniso_U_33
_atom_site_aniso_U_23
_atom_site_aniso_U_13
_atom_site_aniso_U_12
O1 0.0387(5) 0.0580(6) 0.0320(5) 0.0018(4) -0.0024(4) 0.0094(4)
O2 0.0419(5) 0.0496(6) 0.0413(5) 0.0025(4) 0.0105(4) 0.0093(4)
O3 0.0407(6) 0.1024(11) 0.0784(9) 0.0044(8) 0.0072(6) 0.0069(7)
O4 0.0397(5) 0.0372(5) 0.0543(6) -0.0009(4) -0.0033(4) 0.0111(4)
O5 0.0545(7) 0.0573(7) 0.1052(11) -0.0261(7) -0.0209(7) 0.0134(6)
O6 0.0540(6) 0.0413(6) 0.0467(6) 0.0124(4) -0.0001(5) -0.0002(5)
O7 0.1555(17) 0.0848(11) 0.0554(8) 0.0248(8) -0.0271(10) -0.0194(11)
O8 0.0330(5) 0.0604(6) 0.0416(5) 0.0026(5) 0.0041(4) 0.0060(4)
O9 0.0569(9) 0.195(2) 0.0717(10) -0.0210(11) 0.0252(7) 0.0101(11)
O10 0.0542(6) 0.0563(6) 0.0396(5) 0.0011(4) 0.0011(4) 0.0285(5)
O11 0.0737(8) 0.0691(8) 0.0453(6) -0.0107(5) -0.0019(6) 0.0256(6)
N1 0.0501(7) 0.0480(7) 0.0421(7) 0.0073(5) 0.0006(5) 0.0011(6)
C1 0.0353(7) 0.0381(7) 0.0320(6) 0.0038(5) -0.0002(5) 0.0079(5)
C2 0.0349(7) 0.0380(7) 0.0346(7) 0.0022(5) 0.0031(5) 0.0066(5)
C3 0.0340(6) 0.0361(7) 0.0410(7) 0.0029(5) 0.0001(5) 0.0082(5)
C4 0.0378(7) 0.0359(7) 0.0389(7) 0.0074(5) -0.0004(5) 0.0025(5)
C5 0.0367(7) 0.0454(8) 0.0327(6) 0.0033(5) 0.0028(5) 0.0067(6)
C6 0.0379(7) 0.0406(7) 0.0335(6) 0.0022(5) 0.0002(5) 0.0126(6)
C7 0.0454(8) 0.0393(7) 0.0402(7) 0.0091(6) 0.0019(6) 0.0100(6)
C8 0.0566(9) 0.0397(7) 0.0395(7) 0.0049(6) 0.0010(6) 0.0049(7)
C9 0.0460(8) 0.0355(7) 0.0417(7) 0.0027(6) 0.0002(6) 0.0110(6)
C10 0.0619(10) 0.0643(11) 0.0518(9) 0.0123(8) -0.0130(8) -0.0002(8)
C11 0.0560(11) 0.0712(12) 0.0755(13) 0.0130(10) -0.0186(9) -0.0103(9)
C12 0.0507(9) 0.0601(10) 0.0719(12) 0.0198(9) 0.0010(8) -0.0033(8)
C13 0.0558(10) 0.0594(10) 0.0518(9) 0.0149(8) 0.0027(7) -0.0009(8)
C14 0.0423(8) 0.0545(9) 0.0624(10) 0.0117(8) 0.0148(7) 0.0157(7)
C15 0.0657(12) 0.0958(16) 0.0692(12) 0.0121(11) 0.0321(10) 0.0241(11)
C16 0.0479(8) 0.0396(8) 0.0564(9) -0.0017(7) 0.0011(7) 0.0087(6)
C17 0.0752(13) 0.0519(10) 0.0846(13) -0.0085(9) -0.0085(10) 0.0291(9)
C18 0.0867(14) 0.0592(11) 0.0517(10) 0.0204(8) -0.0012(9) 0.0010(10)
C19 0.156(3) 0.0827(17) 0.0902(18) 0.0505(14) -0.0129(17) -0.0267(17)
C20 0.0394(8) 0.0639(10) 0.0595(10) 0.0080(8) 0.0137(7) 0.0079(7)
C21 0.0401(9) 0.1043(17) 0.0901(15) 0.0139(13) -0.0004(9) 0.0142(10)
C22 0.0544(9) 0.0467(8) 0.0476(8) -0.0025(6) 0.0056(7) 0.0168(7)
C23 0.1074(18) 0.1040(18) 0.0828(15) -0.0046(13) 0.0069(13) 0.0751(16)

loop_
_atom_type_symbol
_atom_type_description
_atom_type_scat_dispersion_real
_atom_type_scat_dispersion_imag
_atom_type_scat_source
C C 0.0181 0.0091 'International Tables Vol C Tables 4.2.6.8 and 6.1.1.4'
H H 0.0000 0.0000 'International Tables Vol C Tables 4.2.6.8 and 6.1.1.4'
N N 0.0311 0.0180 'International Tables Vol C Tables 4.2.6.8 and 6.1.1.4'
O O 0.0492 0.0322 'International Tables Vol C Tables 4.2.6.8 and 6.1.1.4'

loop_
_geom_angle_atom_site_label_1
_geom_angle_atom_site_label_2
_geom_angle_atom_site_label_3
_geom_angle
_geom_angle_site_symmetry_1
_geom_angle_site_symmetry_3
_geom_angle_publ_flag
C1 O1 H1 109.5 . . ?
C14 O2 C2 117.39(12) . . ?
C16 O4 C3 116.56(11) . . ?
C18 O6 C4 116.78(12) . . ?
C20 O8 C5 118.62(12) . . ?
C22 O10 C6 118.05(11) . . ?
C9 N1 C13 118.09(14) . . ?
O1 C1 C2 109.94(11) . . ?
O1 C1 C6 106.10(10) . . ?
O1 C1 C7 109.27(11) . . ?
C6 C1 C2 108.11(10) . . ?
C7 C1 C2 111.46(11) . . ?
C7 C1 C6 111.82(11) . . ?
O2 C2 C1 108.48(11) . . ?
O2 C2 H2 109.9 . . ?
O2 C2 C3 108.04(11) . . ?
C1 C2 H2 109.9 . . ?
C3 C2 C1 110.51(11) . . ?
C3 C2 H2 109.9 . . ?
O4 C3 C2 109.28(11) . . ?
O4 C3 H3 110.4 . . ?
O4 C3 C4 109.01(11) . . ?
C2 C3 H3 110.4 . . ?
C4 C3 C2 107.28(11) . . ?
C4 C3 H3 110.4 . . ?
O6 C4 C3 108.61(11) . . ?
O6 C4 H4 109.3 . . ?
O6 C4 C5 109.45(11) . . ?
C3 C4 H4 109.3 . . ?
C5 C4 C3 111.00(11) . . ?
C5 C4 H4 109.3 . . ?
O8 C5 C4 108.03(11) . . ?
O8 C5 H5 109.6 . . ?
O8 C5 C6 109.81(11) . . ?
C4 C5 H5 109.6 . . ?
C4 C5 C6 110.32(11) . . ?
C6 C5 H5 109.6 . . ?
O10 C6 C1 106.20(10) . . ?
O10 C6 C5 109.54(11) . . ?
O10 C6 H6 108.8 . . ?
C1 C6 H6 108.8 . . ?
C5 C6 C1 114.70(11) . . ?
C5 C6 H6 108.8 . . ?
C1 C7 H7A 108.1 . . ?
C1 C7 H7B 108.1 . . ?
H7A C7 H7B 107.3 . . ?
C8 C7 C1 116.95(11) . . ?
C8 C7 H7A 108.1 . . ?
C8 C7 H7B 108.1 . . ?
C7 C8 H8A 108.8 . . ?
C7 C8 H8B 108.8 . . ?
H8A C8 H8B 107.7 . . ?
C9 C8 C7 113.77(12) . . ?
C9 C8 H8A 108.8 . . ?
C9 C8 H8B 108.8 . . ?
N1 C9 C8 118.29(13) . . ?
N1 C9 C10 121.11(14) . . ?
C10 C9 C8 120.59(14) . . ?
C9 C10 H10 120.2 . . ?
C11 C10 C9 119.60(16) . . ?
C11 C10 H10 120.2 . . ?
C10 C11 H11 120.4 . . ?
C12 C11 C10 119.17(17) . . ?
C12 C11 H11 120.4 . . ?
C11 C12 H12 121.0 . . ?
C13 C12 C11 117.94(17) . . ?
C13 C12 H12 121.0 . . ?
N1 C13 C12 124.06(16) . . ?
N1 C13 H13 118.0 . . ?
C12 C13 H13 118.0 . . ?
O2 C14 C15 111.16(16) . . ?
O3 C14 O2 122.95(15) . . ?
O3 C14 C15 125.87(16) . . ?
C14 C15 H15A 109.5 . . ?
C14 C15 H15B 109.5 . . ?
C14 C15 H15C 109.5 . . ?
H15A C15 H15B 109.5 . . ?
H15A C15 H15C 109.5 . . ?
H15B C15 H15C 109.5 . . ?
O4 C16 C17 111.33(14) . . ?
O5 C16 O4 123.45(15) . . ?
O5 C16 C17 125.22(15) . . ?
C16 C17 H17A 109.5 . . ?
C16 C17 H17B 109.5 . . ?
C16 C17 H17C 109.5 . . ?
H17A C17 H17B 109.5 . . ?
H17A C17 H17C 109.5 . . ?
H17B C17 H17C 109.5 . . ?
O6 C18 C19 110.93(18) . . ?
O7 C18 O6 123.33(17) . . ?
O7 C18 C19 125.71(19) . . ?
C18 C19 H19A 109.5 . . ?
C18 C19 H19B 109.5 . . ?
C18 C19 H19C 109.5 . . ?
H19A C19 H19B 109.5 . . ?
H19A C19 H19C 109.5 . . ?
H19B C19 H19C 109.5 . . ?
O8 C20 C21 110.79(16) . . ?
O9 C20 O8 123.20(17) . . ?
O9 C20 C21 126.01(17) . . ?
C20 C21 H21A 109.5 . . ?
C20 C21 H21B 109.5 . . ?
C20 C21 H21C 109.5 . . ?
H21A C21 H21B 109.5 . . ?
H21A C21 H21C 109.5 . . ?
H21B C21 H21C 109.5 . . ?
O10 C22 C23 110.32(15) . . ?
O11 C22 O10 123.50(15) . . ?
O11 C22 C23 126.17(16) . . ?
C22 C23 H23A 109.5 . . ?
C22 C23 H23B 109.5 . . ?
C22 C23 H23C 109.5 . . ?
H23A C23 H23B 109.5 . . ?
H23A C23 H23C 109.5 . . ?
H23B C23 H23C 109.5 . . ?

loop_
_geom_bond_atom_site_label_1
_geom_bond_atom_site_label_2
_geom_bond_distance
_geom_bond_site_symmetry_2
_geom_bond_publ_flag
O1 H1 0.8200 . ?
O1 C1 1.4188(16) . ?
O2 C2 1.4433(16) . ?
O2 C14 1.3609(19) . ?
O3 C14 1.197(2) . ?
O4 C3 1.4393(16) . ?
O4 C16 1.3566(18) . ?
O5 C16 1.192(2) . ?
O6 C4 1.4404(16) . ?
O6 C18 1.341(2) . ?
O7 C18 1.188(2) . ?
O8 C5 1.4403(16) . ?
O8 C20 1.3270(19) . ?
O9 C20 1.186(2) . ?
O10 C6 1.4410(16) . ?
O10 C22 1.3441(18) . ?
O11 C22 1.196(2) . ?
N1 C9 1.3300(19) . ?
N1 C13 1.338(2) . ?
C1 C2 1.5436(19) . ?
C1 C6 1.5368(18) . ?
C1 C7 1.5331(18) . ?
C2 H2 0.9800 . ?
C2 C3 1.5233(18) . ?
C3 H3 0.9800 . ?
C3 C4 1.5180(19) . ?
C4 H4 0.9800 . ?
C4 C5 1.514(2) . ?
C5 H5 0.9800 . ?
C5 C6 1.5294(19) . ?
C6 H6 0.9800 . ?
C7 H7A 0.9700 . ?
C7 H7B 0.9700 . ?
C7 C8 1.522(2) . ?
C8 H8A 0.9700 . ?
C8 H8B 0.9700 . ?
C8 C9 1.509(2) . ?
C9 C10 1.387(2) . ?
C10 H10 0.9300 . ?
C10 C11 1.378(3) . ?
C11 H11 0.9300 . ?
C11 C12 1.366(3) . ?
C12 H12 0.9300 . ?
C12 C13 1.364(2) . ?
C13 H13 0.9300 . ?
C14 C15 1.492(3) . ?
C15 H15A 0.9600 . ?
C15 H15B 0.9600 . ?
C15 H15C 0.9600 . ?
C16 C17 1.489(2) . ?
C17 H17A 0.9600 . ?
C17 H17B 0.9600 . ?
C17 H17C 0.9600 . ?
C18 C19 1.488(3) . ?
C19 H19A 0.9600 . ?
C19 H19B 0.9600 . ?
C19 H19C 0.9600 . ?
C20 C21 1.479(3) . ?
C21 H21A 0.9600 . ?
C21 H21B 0.9600 . ?
C21 H21C 0.9600 . ?
C22 C23 1.490(3) . ?
C23 H23A 0.9600 . ?
C23 H23B 0.9600 . ?
C23 H23C 0.9600 . ?

loop_
_geom_torsion_atom_site_label_1
_geom_torsion_atom_site_label_2
_geom_torsion_atom_site_label_3
_geom_torsion_atom_site_label_4
_geom_torsion
_geom_torsion_site_symmetry_1
_geom_torsion_site_symmetry_2
_geom_torsion_site_symmetry_3
_geom_torsion_site_symmetry_4
_geom_torsion_publ_flag
O1 C1 C2 O2 -61.01(13) . . . . ?
O1 C1 C2 C3 57.26(14) . . . . ?
O1 C1 C6 O10 54.52(13) . . . . ?
O1 C1 C6 C5 -66.60(14) . . . . ?
O1 C1 C7 C8 -170.12(12) . . . . ?
O2 C2 C3 O4 -58.59(13) . . . . ?
O2 C2 C3 C4 -176.65(10) . . . . ?
O4 C3 C4 O6 58.06(14) . . . . ?
O4 C3 C4 C5 178.43(10) . . . . ?
O6 C4 C5 O8 55.83(14) . . . . ?
O6 C4 C5 C6 175.88(10) . . . . ?
O8 C5 C6 O10 -51.09(14) . . . . ?
O8 C5 C6 C1 68.18(14) . . . . ?
N1 C9 C10 C11 2.1(3) . . . . ?
C1 C2 C3 O4 -177.13(10) . . . . ?
C1 C2 C3 C4 64.82(13) . . . . ?
C1 C7 C8 C9 -159.94(13) . . . . ?
C2 O2 C14 O3 -1.3(2) . . . . ?
C2 O2 C14 C15 177.33(14) . . . . ?
C2 C1 C6 O10 172.42(10) . . . . ?
C2 C1 C6 C5 51.29(14) . . . . ?
C2 C1 C7 C8 68.17(16) . . . . ?
C2 C3 C4 O6 176.29(11) . . . . ?
C2 C3 C4 C5 -63.34(14) . . . . ?
C3 O4 C16 O5 -1.8(2) . . . . ?
C3 O4 C16 C17 178.03(14) . . . . ?
C3 C4 C5 O8 -64.04(13) . . . . ?
C3 C4 C5 C6 56.01(14) . . . . ?
C4 O6 C18 O7 -0.5(3) . . . . ?
C4 O6 C18 C19 -178.6(2) . . . . ?
C4 C5 C6 O10 -170.06(10) . . . . ?
C4 C5 C6 C1 -50.78(15) . . . . ?
C5 O8 C20 O9 7.9(3) . . . . ?
C5 O8 C20 C21 -171.24(15) . . . . ?
C6 O10 C22 O11 -2.6(2) . . . . ?
C6 O10 C22 C23 176.20(16) . . . . ?
C6 C1 C2 O2 -176.41(10) . . . . ?
C6 C1 C2 C3 -58.14(14) . . . . ?
C6 C1 C7 C8 -52.97(17) . . . . ?
C7 C1 C2 O2 60.31(13) . . . . ?
C7 C1 C2 C3 178.58(11) . . . . ?
C7 C1 C6 O10 -64.53(14) . . . . ?
C7 C1 C6 C5 174.35(11) . . . . ?
C7 C8 C9 N1 -3.3(2) . . . . ?
C7 C8 C9 C10 176.16(15) . . . . ?
C8 C9 C10 C11 -177.33(18) . . . . ?
C9 N1 C13 C12 0.7(3) . . . . ?
C9 C10 C11 C12 -0.6(3) . . . . ?
C10 C11 C12 C13 -0.7(3) . . . . ?
C11 C12 C13 N1 0.7(3) . . . . ?
C13 N1 C9 C8 177.37(16) . . . . ?
C13 N1 C9 C10 -2.1(2) . . . . ?
C14 O2 C2 C1 -109.30(14) . . . . ?
C14 O2 C2 C3 130.87(13) . . . . ?
C16 O4 C3 C2 131.65(13) . . . . ?
C16 O4 C3 C4 -111.38(14) . . . . ?
C18 O6 C4 C3 -142.98(16) . . . . ?
C18 O6 C4 C5 95.70(17) . . . . ?
C20 O8 C5 C4 -131.72(14) . . . . ?
C20 O8 C5 C6 107.92(15) . . . . ?
C22 O10 C6 C1 156.42(13) . . . . ?
C22 O10 C6 C5 -79.19(15) . . . . ?
